data_2310826
loop_
_publ_author_name
'Howell, P.A.'

_publ_section_title
;
 A refinement of the cation positions in synthetic zeolite type A
;
_journal_name_full 'Acta Crystallographica (1,1948-23,1967)'
_journal_page_first 737
_journal_page_last 741
_journal_volume 13
_journal_year 1960
_chemical_formula_sum 'Al Na O4 Si'
_chemical_name_systematic 'Na (Al Si O4)'
_space_group_IT_number 221
_symmetry_space_group_name_Hall '-P 4 2 3'
_symmetry_space_group_name_H-M 'P m -3 m'
_cell_angle_alpha 90
_cell_angle_beta 90
_cell_angle_gamma 90
_cell_formula_units_Z 12
_cell_length_a 12.28
_cell_length_b 12.28
_cell_length_c 12.28
_cell_volume 1851.804
_citation_journal_id_ASTM ACCRA9
_cod_data_source_file Howell_ACCRA9_1960_543.cif
_cod_data_source_block Al1Na1O4Si1
_cod_original_formula_sum 'Al1 Na1 O4 Si1'
_cod_database_code 2310826

loop_
_symmetry_equiv_pos_as_xyz
x,y,z
-y,x,z
-x,-y,z
y,-x,z
x,-y,-z
y,x,-z
-x,y,-z
-y,-x,-z
z,x,y
-x,z,y
-z,-x,y
x,-z,y
z,-x,-y
x,z,-y
-z,x,-y
-x,-z,-y
y,z,x
y,-z,-x
z,y,-x
-y,z,-x
-z,-y,-x
-y,-z,x
z,-y,x
-z,y,x
-x,-y,-z
y,-x,-z
x,y,-z
-y,x,-z
-x,y,z
-y,-x,z
x,-y,z
y,x,z
-z,-x,-y
x,-z,-y
z,x,-y
-x,z,-y
-z,x,y
-x,-z,y
z,-x,y
x,z,y
-y,-z,-x
-y,z,x
-z,-y,x
y,-z,x
z,y,x
y,z,-x
-z,y,-x
z,-y,-x

loop_
_atom_site_label
_atom_site_type_symbol
_atom_site_fract_x
_atom_site_fract_y
_atom_site_fract_z
_atom_site_occupancy
_atom_site_U_iso_or_equiv
O3 O-2 0.2913 0.2913 0 1 0.0
Na2 Na+1 0.5 0.4093 0.0397 0.1667 0.0
O2 O-2 0 0.2214 0.5 1 0.0
Na1 Na+1 0.2419 0.2419 0.1708 0.3333 0.0
O1 O-2 0.1133 0.1133 0.3444 1 0.0
Al1 Al+3 0.3702 0.1864 0 0.5 0.0
Si1 Si+4 0.3702 0.1864 0 0.5 0.0
